data_1552631
loop_
_publ_author_name
'Hasan, Aobulikasimu'
'Liu, Ge-Yu'
'Hu, Rui'
'Aisa, H. A.'

_publ_section_title
;
 Jatrophane Diterpenoids from Euphorbia glomerulans.
;
_journal_issue 4
_journal_name_full 'Journal of natural products'
_journal_page_first 724
_journal_page_last 734
_journal_paper_doi 10.1021/acs.jnatprod.8b00507
_journal_volume 82
_journal_year 2019
_chemical_absolute_configuration rmad
_chemical_formula_moiety 'C42 H48 O13'
_chemical_formula_sum 'C42 H48 O13'
_chemical_formula_weight 760.80
_space_group_crystal_system orthorhombic
_space_group_IT_number 19
_space_group_name_Hall 'P 2ac 2ab'
_space_group_name_H-M_alt 'P 21 21 21'
_atom_sites_solution_hydrogens geom
_atom_sites_solution_primary dual
_audit_creation_date 2018-12-18
_audit_creation_method
;
Olex2 1.2
(compiled 2018.05.29 svn.r3508 for OlexSys, GUI svn.r5506)
;
_cell_angle_alpha 90
_cell_angle_beta 90
_cell_angle_gamma 90
_cell_formula_units_Z 4
_cell_length_a 9.9837(6)
_cell_length_b 14.7826(9)
_cell_length_c 27.9856(17)
_cell_measurement_reflns_used 9880
_cell_measurement_temperature 173(2)
_cell_measurement_theta_max 66.996
_cell_measurement_theta_min 3.159
_cell_volume 4130.3(4)
_computing_cell_refinement 'SAINT v8.34A (Bruker, 2013)'
_computing_data_reduction 'SAINT v8.34A (Bruker, 2013)'
_computing_molecular_graphics 'Olex2 (Dolomanov et al., 2009)'
_computing_publication_material 'Olex2 (Dolomanov et al., 2009)'
_computing_structure_refinement 'ShelXL (Sheldrick, 2015)'
_computing_structure_solution 'ShelXT (Sheldrick, 2015)'
_diffrn_ambient_temperature 173.0
_diffrn_measured_fraction_theta_full 0.995
_diffrn_measured_fraction_theta_max 0.968
_diffrn_measurement_device_type 'Bruker APEX-II CCD'
_diffrn_measurement_method '\f and \w scans'
_diffrn_radiation_type CuK\a
_diffrn_radiation_wavelength 1.54184
_diffrn_reflns_av_R_equivalents 0.0459
_diffrn_reflns_av_unetI/netI 0.0254
_diffrn_reflns_Laue_measured_fraction_full 0.995
_diffrn_reflns_Laue_measured_fraction_max 0.968
_diffrn_reflns_limit_h_max 11
_diffrn_reflns_limit_h_min -11
_diffrn_reflns_limit_k_max 17
_diffrn_reflns_limit_k_min -17
_diffrn_reflns_limit_l_max 32
_diffrn_reflns_limit_l_min -32
_diffrn_reflns_number 49724
_diffrn_reflns_point_group_measured_fraction_full 0.993
_diffrn_reflns_point_group_measured_fraction_max 0.960
_diffrn_reflns_theta_full 67.684
_diffrn_reflns_theta_max 70.699
_diffrn_reflns_theta_min 3.158
_diffrn_standards_number 0
_exptl_absorpt_coefficient_mu 0.751
_exptl_absorpt_correction_T_max 0.7534
_exptl_absorpt_correction_T_min 0.6417
_exptl_absorpt_correction_type multi-scan
_exptl_absorpt_process_details
'SADABS-2014/5 (Bruker,2014/5) was used for absorption correction. wR2(int) was 0.1645 before and 0.0755 after correction. The Ratio of minimum to maximum transmission is 0.8517. The \l/2 correction factor is 0.00150.'
_exptl_crystal_colour colourless
_exptl_crystal_colour_primary colourless
_exptl_crystal_density_diffrn 1.223
_exptl_crystal_description block
_exptl_crystal_F_000 1616
_exptl_crystal_size_max 0.28
_exptl_crystal_size_mid 0.19
_exptl_crystal_size_min 0.12
_refine_diff_density_max 0.467
_refine_diff_density_min -0.179
_refine_diff_density_rms 0.035
_refine_ls_abs_structure_details
;
 Flack x determined using 2553 quotients [(I+)-(I-)]/[(I+)+(I-)]
 (Parsons, Flack and Wagner, Acta Cryst. B69 (2013) 249-259).
;
_refine_ls_abs_structure_Flack -0.01(6)
_refine_ls_extinction_method none
_refine_ls_goodness_of_fit_ref 1.022
_refine_ls_hydrogen_treatment constr
_refine_ls_matrix_type full
_refine_ls_number_parameters 504
_refine_ls_number_reflns 7627
_refine_ls_number_restraints 0
_refine_ls_restrained_S_all 1.022
_refine_ls_R_factor_all 0.0539
_refine_ls_R_factor_gt 0.0441
_refine_ls_shift/su_max 0.002
_refine_ls_shift/su_mean 0.000
_refine_ls_structure_factor_coef Fsqd
_refine_ls_weighting_details 'w=1/[\s^2^(Fo^2^)+(0.0792P)^2^+0.6273P] where P=(Fo^2^+2Fc^2^)/3'
_refine_ls_weighting_scheme calc
_refine_ls_wR_factor_gt 0.1216
_refine_ls_wR_factor_ref 0.1305
_reflns_Friedel_coverage 0.770
_reflns_Friedel_fraction_full 0.990
_reflns_Friedel_fraction_max 0.950
_reflns_number_gt 6495
_reflns_number_total 7627
_reflns_threshold_expression 'I > 2\s(I)'
_cod_data_source_file np8b00507_si_004.cif
_cod_data_source_block cu_20181199-egm-4_0m
_cod_database_code 1552631
_shelx_shelxl_version_number 2018/3
_shelx_space_group_comment
;
The symmetry employed for this shelxl refinement is uniquely defined
by the following loop, which should always be used as a source of
symmetry information in preference to the above space-group names.
They are only intended as comments.
;
_shelx_estimated_absorpt_t_max 0.915
_shelx_estimated_absorpt_t_min 0.817
_olex2_refinement_description
;
1. Fixed Uiso
 At 1.2 times of:
  All C(H) groups, All C(H,H) groups
 At 1.5 times of:
  All C(H,H,H) groups
2.a Ternary CH refined with riding coordinates:
 C13(H13), C3(H3), C15(H15), C4(H4), C12(H12), C7(H7), C2(H2), C11(H11)
2.b Secondary CH2 refined with riding coordinates:
 C1(H1A,H1B)
2.c Aromatic/amide H refined with riding coordinates:
 C35(H35), C9(H9), C36(H36), C8(H8), C37(H37), C39(H39), C38(H38), C22(H22),
 C18(H18), C19(H19), C21(H21), C20(H20)
2.d X=CH2 refined with riding coordinates:
 C40(H40A,H40B)
2.e Idealised Me refined as rotating group:
 C32(H32A,H32B,H32C), C26(H26A,H26B,H26C), C42(H42A,H42B,H42C), C25(H25A,H25B,
 H25C), C27(H27A,H27B,H27C), C23(H23A,H23B,H23C), C30(H30A,H30B,H30C), C28(H28A,
 H28B,H28C)
;
_olex2_submission_special_instructions 'No special instructions were received'

loop_
_space_group_symop_operation_xyz
'x, y, z'
'-x+1/2, -y, z+1/2'
'-x, y+1/2, -z+1/2'
'x+1/2, -y+1/2, -z'

loop_
_atom_site_label
_atom_site_type_symbol
_atom_site_fract_x
_atom_site_fract_y
_atom_site_fract_z
_atom_site_U_iso_or_equiv
_atom_site_adp_type
_atom_site_occupancy
_atom_site_site_symmetry_order
_atom_site_calc_flag
_atom_site_refinement_flags_posn
O10 O 0.3891(2) 0.47732(15) 0.50279(7) 0.0469(5) Uani 1 1 d .
O9 O 0.6306(2) 0.51105(15) 0.52922(8) 0.0483(5) Uani 1 1 d .
O1 O 0.1497(2) 0.24870(14) 0.63627(8) 0.0536(5) Uani 1 1 d .
O13 O 0.4030(2) 0.32872(14) 0.65812(8) 0.0502(5) Uani 1 1 d .
O3 O 0.1567(3) 0.37222(16) 0.71525(8) 0.0600(6) Uani 1 1 d .
O11 O 0.1693(2) 0.4628(2) 0.51553(9) 0.0740(8) Uani 1 1 d .
O6 O 0.4326(2) 0.66434(17) 0.51717(10) 0.0648(7) Uani 1 1 d .
O8 O 0.7954(3) 0.5563(2) 0.57841(10) 0.0666(7) Uani 1 1 d .
O12 O 0.5972(3) 0.4039(2) 0.66813(10) 0.0709(7) Uani 1 1 d .
O4 O 0.3370(3) 0.4553(2) 0.73210(9) 0.0693(7) Uani 1 1 d .
O5 O 0.0866(3) 0.5415(2) 0.73545(10) 0.0761(8) Uani 1 1 d .
C13 C 0.4050(3) 0.4880(2) 0.55343(10) 0.0425(6) Uani 1 1 d .
H13 H 0.326640 0.523011 0.565785 0.051 Uiso 1 1 calc R
O2 O 0.1745(4) 0.1590(2) 0.57257(12) 0.0967(11) Uani 1 1 d .
C33 C 0.2618(3) 0.4662(2) 0.48776(11) 0.0504(7) Uani 1 1 d .
C14 C 0.4090(3) 0.3982(2) 0.57902(11) 0.0452(7) Uani 1 1 d .
C3 C 0.1267(3) 0.3284(2) 0.60720(12) 0.0483(7) Uani 1 1 d .
H3 H 0.152862 0.318482 0.573109 0.058 Uiso 1 1 calc R
C15 C 0.3561(3) 0.4040(2) 0.62962(11) 0.0440(6) Uani 1 1 d .
H15 H 0.390540 0.461096 0.644284 0.053 Uiso 1 1 calc R
C34 C 0.2501(3) 0.4586(2) 0.43552(12) 0.0503(7) Uani 1 1 d .
C41 C 0.5274(4) 0.3397(3) 0.67645(13) 0.0556(8) Uani 1 1 d .
C5 C 0.1208(4) 0.4302(2) 0.67539(11) 0.0507(7) Uani 1 1 d .
C31 C 0.7601(3) 0.5233(2) 0.54124(13) 0.0541(8) Uani 1 1 d .
C35 C 0.3599(4) 0.4625(2) 0.40560(12) 0.0539(8) Uani 1 1 d .
H35 H 0.447181 0.469254 0.418653 0.065 Uiso 1 1 calc R
C4 C 0.2026(3) 0.4080(2) 0.62964(11) 0.0442(6) Uani 1 1 d .
H4 H 0.181994 0.459657 0.607788 0.053 Uiso 1 1 calc R
C12 C 0.5323(3) 0.5433(2) 0.56300(12) 0.0475(7) Uani 1 1 d .
H12 H 0.564505 0.529322 0.596021 0.057 Uiso 1 1 calc R
C16 C 0.1752(4) 0.1696(2) 0.61517(15) 0.0594(9) Uani 1 1 d .
C24 C 0.2581(5) 0.3955(3) 0.74266(14) 0.0654(10) Uani 1 1 d .
C7 C 0.1177(4) 0.6073(2) 0.65827(13) 0.0559(8) Uani 1 1 d .
H7 H 0.078659 0.588625 0.626877 0.067 Uiso 1 1 calc R
C6 C 0.1090(4) 0.5280(2) 0.69332(12) 0.0570(8) Uani 1 1 d .
C9 C 0.3118(4) 0.6650(2) 0.61071(14) 0.0588(9) Uani 1 1 d .
H9 H 0.251896 0.669669 0.584450 0.071 Uiso 1 1 calc R
C17 C 0.2027(4) 0.0978(2) 0.65088(17) 0.0649(10) Uani 1 1 d .
C2 C -0.0189(3) 0.3583(2) 0.61197(13) 0.0561(8) Uani 1 1 d .
H2 H -0.034129 0.407490 0.588061 0.067 Uiso 1 1 calc R
C40 C 0.4568(4) 0.3237(2) 0.55938(13) 0.0600(9) Uani 1 1 d .
H40A H 0.490710 0.325124 0.527675 0.072 Uiso 1 1 calc R
H40B H 0.457162 0.268740 0.576937 0.072 Uiso 1 1 calc R
C11 C 0.5162(3) 0.6455(2) 0.55828(14) 0.0592(9) Uani 1 1 d .
H11 H 0.606683 0.672001 0.552127 0.071 Uiso 1 1 calc R
O7 O 0.6082(4) 0.7046(4) 0.47268(19) 0.148(2) Uani 1 1 d .
C36 C 0.3429(4) 0.4566(3) 0.35645(12) 0.0608(9) Uani 1 1 d .
H36 H 0.418387 0.459993 0.335868 0.073 Uiso 1 1 calc R
C8 C 0.2619(4) 0.6337(2) 0.65125(14) 0.0582(8) Uani 1 1 d .
H8 H 0.321027 0.627503 0.677655 0.070 Uiso 1 1 calc R
C37 C 0.2170(4) 0.4458(3) 0.33764(13) 0.0667(10) Uani 1 1 d .
H37 H 0.205662 0.440600 0.304045 0.080 Uiso 1 1 calc R
C10 C 0.4553(4) 0.6942(3) 0.60213(17) 0.0717(11) Uani 1 1 d .
C1 C -0.0244(4) 0.4016(3) 0.66160(14) 0.0619(9) Uani 1 1 d .
H1A H -0.059786 0.357844 0.685196 0.074 Uiso 1 1 calc R
H1B H -0.083889 0.455168 0.661142 0.074 Uiso 1 1 calc R
C39 C 0.1234(4) 0.4476(3) 0.41625(13) 0.0724(11) Uani 1 1 d .
H39 H 0.047557 0.443567 0.436633 0.087 Uiso 1 1 calc R
C29 C 0.4890(5) 0.6942(3) 0.4767(2) 0.0906(15) Uani 1 1 d .
C32 C 0.8478(4) 0.4929(4) 0.50195(15) 0.0763(12) Uani 1 1 d .
H32A H 0.829752 0.429114 0.494942 0.114 Uiso 1 1 calc GR
H32B H 0.941696 0.500047 0.511414 0.114 Uiso 1 1 calc GR
H32C H 0.830107 0.529397 0.473402 0.114 Uiso 1 1 calc GR
C38 C 0.1077(4) 0.4425(4) 0.36718(15) 0.0791(12) Uani 1 1 d .
H38 H 0.020585 0.436595 0.353900 0.095 Uiso 1 1 calc R
C22 C 0.2213(5) 0.1177(3) 0.69845(18) 0.0791(12) Uani 1 1 d .
H22 H 0.217132 0.178733 0.708895 0.095 Uiso 1 1 calc R
C26 C 0.0368(5) 0.6865(3) 0.67851(18) 0.0796(13) Uani 1 1 d .
H26A H -0.056605 0.667852 0.682922 0.119 Uiso 1 1 calc GR
H26B H 0.040539 0.737559 0.656214 0.119 Uiso 1 1 calc GR
H26C H 0.074603 0.704798 0.709345 0.119 Uiso 1 1 calc GR
C42 C 0.5647(5) 0.2627(3) 0.70807(17) 0.0803(12) Uani 1 1 d .
H42A H 0.575845 0.284554 0.740890 0.120 Uiso 1 1 calc GR
H42B H 0.648936 0.235984 0.696937 0.120 Uiso 1 1 calc GR
H42C H 0.493811 0.216855 0.707204 0.120 Uiso 1 1 calc GR
C18 C 0.2069(5) 0.0080(3) 0.6353(2) 0.0906(16) Uani 1 1 d .
H18 H 0.194931 -0.006777 0.602497 0.109 Uiso 1 1 calc R
C25 C 0.2625(6) 0.3379(3) 0.78664(15) 0.0879(14) Uani 1 1 d .
H25A H 0.179413 0.345922 0.804813 0.132 Uiso 1 1 calc GR
H25B H 0.338962 0.355884 0.806439 0.132 Uiso 1 1 calc GR
H25C H 0.271933 0.274277 0.777455 0.132 Uiso 1 1 calc GR
C27 C 0.5464(5) 0.6774(4) 0.64565(19) 0.0977(17) Uani 1 1 d .
H27A H 0.518730 0.716804 0.672024 0.147 Uiso 1 1 calc GR
H27B H 0.639479 0.690674 0.637040 0.147 Uiso 1 1 calc GR
H27C H 0.538889 0.614026 0.655562 0.147 Uiso 1 1 calc GR
C23 C -0.1243(4) 0.2865(3) 0.60331(19) 0.0803(12) Uani 1 1 d .
H23A H -0.109645 0.258669 0.571952 0.120 Uiso 1 1 calc GR
H23B H -0.213419 0.314256 0.604159 0.120 Uiso 1 1 calc GR
H23C H -0.118142 0.240044 0.628202 0.120 Uiso 1 1 calc GR
C19 C 0.2295(6) -0.0598(3) 0.6697(3) 0.122(3) Uani 1 1 d .
H19 H 0.231362 -0.121442 0.660083 0.147 Uiso 1 1 calc R
C30 C 0.3867(7) 0.7103(4) 0.4390(2) 0.1063(18) Uani 1 1 d .
H30A H 0.300054 0.686353 0.449564 0.159 Uiso 1 1 calc GR
H30B H 0.413954 0.679765 0.409478 0.159 Uiso 1 1 calc GR
H30C H 0.378586 0.775426 0.433090 0.159 Uiso 1 1 calc GR
C21 C 0.2459(6) 0.0493(4) 0.7314(3) 0.112(2) Uani 1 1 d .
H21 H 0.260790 0.064098 0.763993 0.134 Uiso 1 1 calc R
C20 C 0.2490(7) -0.0382(4) 0.7173(3) 0.123(3) Uani 1 1 d .
H20 H 0.264424 -0.084776 0.740029 0.147 Uiso 1 1 calc R
C28 C 0.4528(7) 0.7963(3) 0.5900(3) 0.118(2) Uani 1 1 d .
H28A H 0.385747 0.807684 0.565190 0.177 Uiso 1 1 calc GR
H28B H 0.541272 0.815031 0.578481 0.177 Uiso 1 1 calc GR
H28C H 0.429968 0.830920 0.618767 0.177 Uiso 1 1 calc GR

loop_
_atom_site_aniso_label
_atom_site_aniso_U_11
_atom_site_aniso_U_22
_atom_site_aniso_U_33
_atom_site_aniso_U_23
_atom_site_aniso_U_13
_atom_site_aniso_U_12
O10 0.0350(10) 0.0657(13) 0.0399(11) -0.0013(9) -0.0001(8) 0.0016(10)
O9 0.0332(10) 0.0622(12) 0.0496(12) -0.0043(10) -0.0003(9) 0.0053(9)
O1 0.0582(14) 0.0444(11) 0.0580(13) 0.0020(10) 0.0030(10) 0.0044(10)
O13 0.0510(13) 0.0494(11) 0.0503(12) 0.0030(9) -0.0061(9) 0.0098(9)
O3 0.0780(18) 0.0556(13) 0.0465(13) 0.0084(10) -0.0003(12) 0.0079(12)
O11 0.0360(12) 0.138(3) 0.0481(13) -0.0038(15) 0.0020(10) 0.0030(14)
O6 0.0504(13) 0.0575(13) 0.0866(18) 0.0166(13) 0.0130(12) 0.0061(11)
O8 0.0473(13) 0.0869(17) 0.0656(16) -0.0061(13) -0.0118(11) 0.0012(13)
O12 0.0532(15) 0.0771(17) 0.0825(18) 0.0041(14) -0.0113(13) 0.0013(13)
O4 0.0710(17) 0.0807(18) 0.0562(15) -0.0072(13) -0.0012(12) 0.0087(15)
O5 0.093(2) 0.0776(18) 0.0583(16) -0.0026(13) 0.0138(14) 0.0218(15)
C13 0.0371(15) 0.0499(15) 0.0405(15) -0.0041(12) 0.0013(11) 0.0037(12)
O2 0.150(3) 0.0636(17) 0.077(2) -0.0137(15) 0.010(2) 0.0060(18)
C33 0.0348(15) 0.0682(19) 0.0481(18) 0.0015(14) -0.0001(13) 0.0046(14)
C14 0.0435(17) 0.0479(15) 0.0442(16) -0.0043(13) -0.0001(12) 0.0039(13)
C3 0.0496(17) 0.0474(15) 0.0480(16) 0.0022(13) -0.0006(14) 0.0035(14)
C15 0.0465(17) 0.0421(14) 0.0434(15) 0.0008(12) -0.0026(12) 0.0059(12)
C34 0.0439(17) 0.0592(18) 0.0478(18) 0.0008(14) -0.0008(13) 0.0063(14)
C41 0.050(2) 0.063(2) 0.0533(19) 0.0001(16) -0.0046(14) 0.0133(17)
C5 0.0574(19) 0.0521(16) 0.0428(16) 0.0076(13) 0.0058(14) 0.0103(15)
C31 0.0388(17) 0.0646(19) 0.059(2) 0.0055(16) -0.0035(14) 0.0079(14)
C35 0.0490(18) 0.067(2) 0.0461(17) 0.0047(15) 0.0019(13) 0.0054(16)
C4 0.0449(16) 0.0465(14) 0.0413(15) 0.0041(12) 0.0009(12) 0.0087(13)
C12 0.0361(15) 0.0574(17) 0.0490(17) -0.0079(14) 0.0039(12) 0.0039(13)
C16 0.052(2) 0.0491(17) 0.077(3) -0.0076(17) 0.0115(16) 0.0025(15)
C24 0.078(3) 0.058(2) 0.060(2) 0.0007(17) 0.0043(19) 0.014(2)
C7 0.061(2) 0.0499(17) 0.057(2) 0.0014(14) 0.0068(16) 0.0162(15)
C6 0.060(2) 0.062(2) 0.0483(19) -0.0023(15) 0.0027(15) 0.0099(17)
C9 0.054(2) 0.0478(16) 0.074(2) -0.0114(16) 0.0062(17) 0.0071(15)
C17 0.0449(18) 0.0504(18) 0.099(3) 0.0065(19) 0.0165(19) 0.0063(15)
C2 0.0446(18) 0.0614(19) 0.062(2) 0.0056(16) 0.0015(15) 0.0042(15)
C40 0.070(2) 0.0533(18) 0.057(2) -0.0072(15) 0.0048(17) 0.0111(17)
C11 0.0413(18) 0.0545(18) 0.082(3) -0.0046(17) 0.0048(16) -0.0006(14)
O7 0.076(3) 0.213(5) 0.154(4) 0.084(4) 0.034(3) -0.007(3)
C36 0.065(2) 0.074(2) 0.0436(18) 0.0059(16) 0.0074(15) 0.0025(18)
C8 0.060(2) 0.0565(18) 0.058(2) -0.0120(16) -0.0012(16) 0.0084(16)
C37 0.077(3) 0.079(2) 0.0439(19) 0.0052(17) -0.0052(17) 0.003(2)
C10 0.056(2) 0.060(2) 0.099(3) -0.025(2) 0.014(2) -0.0064(17)
C1 0.052(2) 0.072(2) 0.062(2) 0.0011(17) 0.0092(16) 0.0086(17)
C39 0.0475(19) 0.118(3) 0.052(2) -0.006(2) -0.0021(16) 0.003(2)
C29 0.078(3) 0.083(3) 0.111(4) 0.032(3) 0.029(3) 0.009(2)
C32 0.0390(19) 0.118(4) 0.072(2) -0.004(2) 0.0002(16) 0.014(2)
C38 0.060(2) 0.119(4) 0.058(2) -0.011(2) -0.0126(19) 0.001(2)
C22 0.080(3) 0.065(2) 0.093(3) 0.016(2) 0.001(2) 0.009(2)
C26 0.085(3) 0.063(2) 0.091(3) 0.003(2) 0.024(2) 0.024(2)
C42 0.078(3) 0.078(3) 0.086(3) 0.012(2) -0.023(2) 0.019(2)
C18 0.075(3) 0.054(2) 0.143(5) 0.001(2) 0.039(3) 0.009(2)
C25 0.136(4) 0.072(2) 0.056(2) 0.0098(19) -0.013(2) 0.018(3)
C27 0.063(3) 0.127(4) 0.103(4) -0.061(3) 0.002(2) -0.014(3)
C23 0.051(2) 0.080(3) 0.110(3) -0.008(2) 0.003(2) -0.009(2)
C19 0.101(4) 0.052(2) 0.213(8) 0.029(4) 0.070(5) 0.024(3)
C30 0.112(4) 0.104(4) 0.102(4) 0.045(3) 0.015(3) 0.029(3)
C21 0.113(5) 0.102(4) 0.120(5) 0.045(3) 0.001(4) 0.024(3)
C20 0.111(5) 0.090(4) 0.167(7) 0.053(4) 0.049(5) 0.036(3)
C28 0.110(4) 0.053(2) 0.191(7) -0.025(3) 0.072(4) -0.012(3)

loop_
_atom_type_symbol
_atom_type_description
_atom_type_scat_dispersion_real
_atom_type_scat_dispersion_imag
_atom_type_scat_source
C C 0.0181 0.0091 'International Tables Vol C Tables 4.2.6.8 and 6.1.1.4'
H H 0.0000 0.0000 'International Tables Vol C Tables 4.2.6.8 and 6.1.1.4'
O O 0.0492 0.0322 'International Tables Vol C Tables 4.2.6.8 and 6.1.1.4'

loop_
_geom_angle_atom_site_label_1
_geom_angle_atom_site_label_2
_geom_angle_atom_site_label_3
_geom_angle
C33 O10 C13 115.2(2)
C31 O9 C12 116.4(3)
C16 O1 C3 119.6(3)
C41 O13 C15 114.5(3)
C24 O3 C5 118.8(3)
C29 O6 C11 119.5(3)
O10 C13 H13 108.2
O10 C13 C14 112.0(2)
O10 C13 C12 108.8(2)
C14 C13 H13 108.2
C14 C13 C12 111.3(2)
C12 C13 H13 108.2
O10 C33 C34 113.2(3)
O11 C33 O10 121.6(3)
O11 C33 C34 125.1(3)
C13 C14 C15 112.6(2)
C40 C14 C13 123.1(3)
C40 C14 C15 124.3(3)
O1 C3 H3 112.0
O1 C3 C4 108.4(2)
O1 C3 C2 109.7(3)
C4 C3 H3 112.0
C2 C3 H3 112.0
C2 C3 C4 102.3(3)
O13 C15 C14 111.0(2)
O13 C15 H15 108.1
O13 C15 C4 110.7(2)
C14 C15 H15 108.1
C14 C15 C4 110.6(3)
C4 C15 H15 108.1
C35 C34 C33 122.4(3)
C35 C34 C39 119.6(3)
C39 C34 C33 118.0(3)
O13 C41 C42 111.3(4)
O12 C41 O13 123.6(3)
O12 C41 C42 125.1(4)
O3 C5 C4 112.3(2)
O3 C5 C6 108.9(3)
O3 C5 C1 105.0(3)
C4 C5 C1 103.1(3)
C6 C5 C4 120.6(3)
C6 C5 C1 105.4(3)
O9 C31 C32 110.0(3)
O8 C31 O9 123.5(3)
O8 C31 C32 126.5(3)
C34 C35 H35 120.0
C34 C35 C36 120.0(3)
C36 C35 H35 120.0
C3 C4 C15 117.6(3)
C3 C4 C5 103.9(3)
C3 C4 H4 103.5
C15 C4 C5 122.2(3)
C15 C4 H4 103.5
C5 C4 H4 103.5
O9 C12 C13 105.8(2)
O9 C12 H12 108.6
O9 C12 C11 110.0(3)
C13 C12 H12 108.6
C11 C12 C13 115.2(3)
C11 C12 H12 108.6
O1 C16 C17 111.4(3)
O2 C16 O1 123.5(4)
O2 C16 C17 125.1(3)
O3 C24 C25 110.6(4)
O4 C24 O3 123.0(4)
O4 C24 C25 126.3(4)
C6 C7 H7 109.3
C6 C7 C26 108.6(3)
C8 C7 H7 109.3
C8 C7 C6 109.7(3)
C8 C7 C26 110.8(3)
C26 C7 H7 109.3
O5 C6 C5 119.0(3)
O5 C6 C7 120.4(3)
C7 C6 C5 120.5(3)
C8 C9 H9 116.9
C8 C9 C10 126.3(4)
C10 C9 H9 116.9
C22 C17 C16 121.6(3)
C22 C17 C18 120.1(4)
C18 C17 C16 118.3(5)
C3 C2 H2 107.3
C3 C2 C1 103.6(3)
C1 C2 H2 107.3
C23 C2 C3 116.5(3)
C23 C2 H2 107.3
C23 C2 C1 114.4(3)
C14 C40 H40A 120.0
C14 C40 H40B 120.0
H40A C40 H40B 120.0
O6 C11 C12 108.7(3)
O6 C11 H11 108.0
O6 C11 C10 108.3(3)
C12 C11 H11 108.0
C12 C11 C10 115.7(3)
C10 C11 H11 108.0
C35 C36 H36 120.0
C37 C36 C35 120.0(3)
C37 C36 H36 120.0
C7 C8 H8 117.9
C9 C8 C7 124.3(4)
C9 C8 H8 117.9
C36 C37 H37 119.9
C38 C37 C36 120.1(3)
C38 C37 H37 119.9
C9 C10 C11 111.4(3)
C9 C10 C27 112.8(4)
C9 C10 C28 107.3(4)
C27 C10 C11 108.7(3)
C27 C10 C28 109.9(4)
C28 C10 C11 106.7(4)
C5 C1 H1A 110.2
C5 C1 H1B 110.2
C2 C1 C5 107.8(3)
C2 C1 H1A 110.2
C2 C1 H1B 110.2
H1A C1 H1B 108.5
C34 C39 H39 120.1
C38 C39 C34 119.8(4)
C38 C39 H39 120.1
O6 C29 C30 111.3(4)
O7 C29 O6 122.5(5)
O7 C29 C30 126.2(5)
C31 C32 H32A 109.5
C31 C32 H32B 109.5
C31 C32 H32C 109.5
H32A C32 H32B 109.5
H32A C32 H32C 109.5
H32B C32 H32C 109.5
C37 C38 C39 120.4(4)
C37 C38 H38 119.8
C39 C38 H38 119.8
C17 C22 H22 119.6
C17 C22 C21 120.7(5)
C21 C22 H22 119.6
C7 C26 H26A 109.5
C7 C26 H26B 109.5
C7 C26 H26C 109.5
H26A C26 H26B 109.5
H26A C26 H26C 109.5
H26B C26 H26C 109.5
C41 C42 H42A 109.5
C41 C42 H42B 109.5
C41 C42 H42C 109.5
H42A C42 H42B 109.5
H42A C42 H42C 109.5
H42B C42 H42C 109.5
C17 C18 H18 121.1
C17 C18 C19 117.8(6)
C19 C18 H18 121.1
C24 C25 H25A 109.5
C24 C25 H25B 109.5
C24 C25 H25C 109.5
H25A C25 H25B 109.5
H25A C25 H25C 109.5
H25B C25 H25C 109.5
C10 C27 H27A 109.5
C10 C27 H27B 109.5
C10 C27 H27C 109.5
H27A C27 H27B 109.5
H27A C27 H27C 109.5
H27B C27 H27C 109.5
C2 C23 H23A 109.5
C2 C23 H23B 109.5
C2 C23 H23C 109.5
H23A C23 H23B 109.5
H23A C23 H23C 109.5
H23B C23 H23C 109.5
C18 C19 H19 119.4
C20 C19 C18 121.1(5)
C20 C19 H19 119.4
C29 C30 H30A 109.5
C29 C30 H30B 109.5
C29 C30 H30C 109.5
H30A C30 H30B 109.5
H30A C30 H30C 109.5
H30B C30 H30C 109.5
C22 C21 H21 119.8
C20 C21 C22 120.4(7)
C20 C21 H21 119.8
C19 C20 H20 120.0
C21 C20 C19 119.9(6)
C21 C20 H20 120.0
C10 C28 H28A 109.5
C10 C28 H28B 109.5
C10 C28 H28C 109.5
H28A C28 H28B 109.5
H28A C28 H28C 109.5
H28B C28 H28C 109.5

loop_
_geom_bond_atom_site_label_1
_geom_bond_atom_site_label_2
_geom_bond_distance
O10 C13 1.435(4)
O10 C33 1.349(4)
O9 C31 1.349(4)
O9 C12 1.444(4)
O1 C3 1.450(4)
O1 C16 1.334(4)
O13 C15 1.447(4)
O13 C41 1.353(4)
O3 C5 1.452(4)
O3 C24 1.317(5)
O11 C33 1.208(4)
O6 C11 1.448(5)
O6 C29 1.339(5)
O8 C31 1.201(4)
O12 C41 1.201(5)
O4 C24 1.220(5)
O5 C6 1.216(4)
C13 H13 1.0000
C13 C14 1.509(4)
C13 C12 1.534(4)
O2 C16 1.203(5)
C33 C34 1.471(5)
C14 C15 1.514(4)
C14 C40 1.319(5)
C3 H3 1.0000
C3 C4 1.533(5)
C3 C2 1.525(5)
C15 H15 1.0000
C15 C4 1.534(5)
C34 C35 1.381(5)
C34 C39 1.384(5)
C41 C42 1.489(5)
C5 C4 1.553(4)
C5 C6 1.534(5)
C5 C1 1.559(5)
C31 C32 1.475(5)
C35 H35 0.9500
C35 C36 1.389(5)
C4 H4 1.0000
C12 H12 1.0000
C12 C11 1.525(5)
C16 C17 1.483(5)
C24 C25 1.497(6)
C7 H7 1.0000
C7 C6 1.531(5)
C7 C8 1.505(5)
C7 C26 1.532(5)
C9 H9 0.9500
C9 C8 1.323(5)
C9 C10 1.515(6)
C17 C22 1.376(6)
C17 C18 1.398(6)
C2 H2 1.0000
C2 C1 1.531(5)
C2 C23 1.514(6)
C40 H40A 0.9500
C40 H40B 0.9500
C11 H11 1.0000
C11 C10 1.548(5)
O7 C29 1.205(6)
C36 H36 0.9500
C36 C37 1.372(6)
C8 H8 0.9500
C37 H37 0.9500
C37 C38 1.370(6)
C10 C27 1.540(7)
C10 C28 1.547(6)
C1 H1A 0.9900
C1 H1B 0.9900
C39 H39 0.9500
C39 C38 1.384(5)
C29 C30 1.489(8)
C32 H32A 0.9800
C32 H32B 0.9800
C32 H32C 0.9800
C38 H38 0.9500
C22 H22 0.9500
C22 C21 1.390(7)
C26 H26A 0.9800
C26 H26B 0.9800
C26 H26C 0.9800
C42 H42A 0.9800
C42 H42B 0.9800
C42 H42C 0.9800
C18 H18 0.9500
C18 C19 1.409(9)
C25 H25A 0.9800
C25 H25B 0.9800
C25 H25C 0.9800
C27 H27A 0.9800
C27 H27B 0.9800
C27 H27C 0.9800
C23 H23A 0.9800
C23 H23B 0.9800
C23 H23C 0.9800
C19 H19 0.9500
C19 C20 1.383(11)
C30 H30A 0.9800
C30 H30B 0.9800
C30 H30C 0.9800
C21 H21 0.9500
C21 C20 1.353(10)
C20 H20 0.9500
C28 H28A 0.9800
C28 H28B 0.9800
C28 H28C 0.9800
